data_4086095
loop_
_publ_author_name
'Alvarez, M. Angeles'
'Garc\'ia, M. Esther'
'Garc\'ia-Viv\'o, Daniel'
'Huergo, Estefan\'ia'
'Ruiz, Miguel A.'
'Vega, M. Fernanda'

_publ_section_title
;
 Thermally Stable Diazoalkane Derivatives of the Unsaturated Ditungsten
 Hydride [W2Cp2(H)(\m-PCy2)(CO)2]
;
_journal_issue 15
_journal_name_full Organometallics
_journal_page_first 3833
_journal_paper_doi 10.1021/acs.organomet.5b00466
_journal_volume 34
_journal_year 2015
_chemical_compound_source 'synthesis as described'
_chemical_formula_moiety 'C28 H43 N2 O2 P Si W2'
_chemical_formula_sum 'C28 H43 N2 O2 P Si W2'
_chemical_formula_weight 866.4
_chemical_name_systematic
;
 ?
;
_space_group_IT_number 2
_symmetry_cell_setting triclinic
_symmetry_Int_Tables_number 2
_symmetry_space_group_name_Hall '-P 1'
_symmetry_space_group_name_H-M 'P -1'
_atom_sites_solution_hydrogens geom
_atom_sites_solution_primary direct
_atom_sites_solution_secondary difmap
_audit_conform_dict_location ftp://ftp.iucr.org/pub/cif_core.dic
_audit_conform_dict_name cif_core.dic
_audit_conform_dict_version 2.3
_audit_creation_method 'WinGX routine CIF_UPDATE'
_cell_angle_alpha 84.615(5)
_cell_angle_beta 85.915(4)
_cell_angle_gamma 81.378(4)
_cell_formula_units_Z 2
_cell_length_a 10.2516(11)
_cell_length_b 10.2689(11)
_cell_length_c 14.7077(15)
_cell_measurement_reflns_used 1866
_cell_measurement_temperature 100(2)
_cell_measurement_theta_max 26.32
_cell_measurement_theta_min 2.79
_cell_measurement_wavelength 0.71073
_cell_volume 1521.5(3)
_computing_cell_refinement 'BRUKER APEX'
_computing_data_collection 'BRUKER APEX'
_computing_molecular_graphics 'Ortep-3 for Windows (Farrugia, 1997)'
_computing_publication_material 'WinGX publication routines (Farrugia, 1999)'
_computing_structure_refinement 'SHELXL-97 (Sheldrick, 1997)'
_computing_structure_solution 'SHELXL-97 (Sheldrick, 1997)'
_diffrn_ambient_temperature 100.0(1)
_diffrn_measured_fraction_theta_full 0.979
_diffrn_measured_fraction_theta_max 0.979
_diffrn_measurement_device 'four-circle diffractometer'
_diffrn_measurement_device_type 'BRUKER APPEX-II CCD'
_diffrn_measurement_method 'omega/phi scans'
_diffrn_radiation_monochromator graphite
_diffrn_radiation_probe x-ray
_diffrn_radiation_source 'fine-focus sealed tube'
_diffrn_radiation_type MoK\a
_diffrn_radiation_wavelength 0.71073
_diffrn_reflns_av_R_equivalents 0.0322
_diffrn_reflns_av_unetI/netI 0.0327
_diffrn_reflns_limit_h_max 12
_diffrn_reflns_limit_h_min -12
_diffrn_reflns_limit_k_max 12
_diffrn_reflns_limit_k_min -12
_diffrn_reflns_limit_l_max 18
_diffrn_reflns_limit_l_min 0
_diffrn_reflns_number 20936
_diffrn_reflns_theta_full 26.4
_diffrn_reflns_theta_max 26.4
_diffrn_reflns_theta_min 1.39
_exptl_absorpt_coefficient_mu 7.673
_exptl_absorpt_correction_T_max 0.4438
_exptl_absorpt_correction_T_min 0.2332
_exptl_absorpt_correction_type multi-scan
_exptl_absorpt_process_details 'BRUKER Sadabs'
_exptl_crystal_colour purple
_exptl_crystal_density_diffrn 1.891
_exptl_crystal_density_method 'not measured'
_exptl_crystal_description prism
_exptl_crystal_F_000 836
_exptl_crystal_size_max 0.19
_exptl_crystal_size_mid 0.15
_exptl_crystal_size_min 0.11
_refine_diff_density_max 7.735
_refine_diff_density_min -1.89
_refine_diff_density_rms 0.214
_refine_ls_extinction_method none
_refine_ls_goodness_of_fit_ref 1.052
_refine_ls_hydrogen_treatment mixed
_refine_ls_matrix_type full
_refine_ls_number_parameters 331
_refine_ls_number_reflns 6115
_refine_ls_number_restraints 0
_refine_ls_restrained_S_all 1.052
_refine_ls_R_factor_all 0.0496
_refine_ls_R_factor_gt 0.036
_refine_ls_shift/su_max 0.001
_refine_ls_shift/su_mean 0
_refine_ls_structure_factor_coef Fsqd
_refine_ls_weighting_details 'calc w=1/[\s^2^(Fo^2^)+(0.0390P)^2^+18.6178P] where P=(Fo^2^+2Fc^2^)/3'
_refine_ls_weighting_scheme calc
_refine_ls_wR_factor_gt 0.0844
_refine_ls_wR_factor_ref 0.0923
_reflns_number_gt 5034
_reflns_number_total 6115
_reflns_threshold_expression >2sigma(I)
_cod_data_source_file om5b00466_si_002.cif
_cod_data_source_block compound2a
_cod_depositor_comments
;
The following automatic conversions were performed:
'_diffrn_radiation_monochromador' tag replaced with
'_diffrn_radiation_monochromator' tag as specified in the replacement
file
'/usr/data/users/saulius/crontab/automatic-downloads/rss-feeds/ACS/lib/lists/replacement-tags.lst'.

Automatic conversion script
Id: cif_correct_tags 3376 2015-05-07 07:48:27Z andrius 

 Adding full bibliography for 4086095--4086096.cif.
;
_cod_database_code 4086095

loop_
_symmetry_equiv_pos_as_xyz
'x, y, z'
'-x, -y, -z'

loop_
_atom_site_label
_atom_site_type_symbol
_atom_site_fract_x
_atom_site_fract_y
_atom_site_fract_z
_atom_site_U_iso_or_equiv
_atom_site_adp_type
_atom_site_occupancy
_atom_site_symmetry_multiplicity
_atom_site_calc_flag
_atom_site_refinement_flags
W1 W 0.46551(3) 0.77034(3) 0.148026(18) 0.01514(9) Uani 1 1 d .
W2 W 0.43393(3) 0.51964(3) 0.262957(18) 0.01275(9) Uani 1 1 d .
Si Si 0.9290(2) 0.2088(2) 0.15401(15) 0.0209(4) Uani 1 1 d .
P1 P 0.50888(17) 0.71672(18) 0.30514(12) 0.0129(4) Uani 1 1 d .
N1 N 0.5887(6) 0.4323(6) 0.2306(4) 0.0162(12) Uani 1 1 d .
N2 N 0.6791(6) 0.3449(7) 0.1902(4) 0.0233(14) Uani 1 1 d .
O1 O 0.1594(6) 0.8311(6) 0.1464(4) 0.0318(14) Uani 1 1 d .
O2 O 0.4414(7) 1.0461(6) 0.2250(4) 0.0313(14) Uani 1 1 d .
C1 C 0.2732(8) 0.8070(8) 0.1513(5) 0.0220(16) Uani 1 1 d .
C2 C 0.4490(8) 0.9448(8) 0.1963(5) 0.0214(16) Uani 1 1 d .
C3 C 0.7988(8) 0.3267(9) 0.2138(6) 0.0253(18) Uani 1 1 d .
C4 C 1.0568(8) 0.1483(9) 0.2370(7) 0.034(2) Uani 1 1 d .
H4A H 1.1319 0.0997 0.2063 0.051 Uiso 1 1 calc R
H4B H 1.0213 0.0917 0.2851 0.051 Uiso 1 1 calc R
H4C H 1.0836 0.2222 0.2625 0.051 Uiso 1 1 calc R
C5 C 0.8499(9) 0.0740(9) 0.1160(7) 0.035(2) Uani 1 1 d .
H5A H 0.7915 0.109 0.0687 0.052 Uiso 1 1 calc R
H5B H 0.8005 0.0356 0.1669 0.052 Uiso 1 1 calc R
H5C H 0.9167 0.0075 0.0929 0.052 Uiso 1 1 calc R
C6 C 0.9987(11) 0.3057(11) 0.0547(7) 0.046(3) Uani 1 1 d .
H6A H 1.0343 0.3782 0.0755 0.069 Uiso 1 1 calc R
H6B H 0.9304 0.3391 0.0137 0.069 Uiso 1 1 calc R
H6C H 1.0677 0.25 0.0233 0.069 Uiso 1 1 calc R
C7 C 0.4798(9) 0.7068(8) -0.0018(5) 0.0237(17) Uani 1 1 d .
H7 H 0.4052 0.6874 -0.0273 0.028 Uiso 1 1 calc R
C8 C 0.5746(8) 0.6161(8) 0.0465(5) 0.0206(16) Uani 1 1 d .
H8 H 0.5727 0.5257 0.0578 0.025 Uiso 1 1 calc R
C9 C 0.6703(8) 0.6832(9) 0.0742(5) 0.0267(18) Uani 1 1 d .
H9 H 0.7432 0.6464 0.1069 0.032 Uiso 1 1 calc R
C10 C 0.6365(8) 0.8200(8) 0.0428(5) 0.0265(18) Uani 1 1 d .
H10 H 0.6832 0.8882 0.0519 0.032 Uiso 1 1 calc R
C11 C 0.5210(9) 0.8321(8) -0.0035(5) 0.0273(18) Uani 1 1 d .
H11 H 0.4778 0.9104 -0.0312 0.033 Uiso 1 1 calc R
C12 C 0.1963(7) 0.5510(7) 0.2550(5) 0.0187(15) Uani 1 1 d .
H12 H 0.1445 0.633 0.2589 0.022 Uiso 1 1 calc R
C13 C 0.2286(7) 0.4584(8) 0.3283(5) 0.0200(16) Uani 1 1 d .
H13 H 0.2022 0.4682 0.3893 0.024 Uiso 1 1 calc R
C14 C 0.3097(7) 0.3450(8) 0.2934(5) 0.0214(16) Uani 1 1 d .
H14 H 0.3476 0.2696 0.3274 0.026 Uiso 1 1 calc R
C15 C 0.3203(7) 0.3710(8) 0.1974(5) 0.0211(16) Uani 1 1 d .
H15 H 0.3632 0.3129 0.1563 0.025 Uiso 1 1 calc R
C16 C 0.2555(7) 0.4993(8) 0.1741(5) 0.0213(16) Uani 1 1 d .
H16 H 0.2522 0.5424 0.1156 0.026 Uiso 1 1 calc R
C17 C 0.6860(7) 0.6862(7) 0.3245(5) 0.0146(14) Uiso 1 1 d .
H17 H 0.7324 0.6596 0.2671 0.018 Uiso 1 1 calc R
C18 C 0.7341(7) 0.5787(7) 0.4014(5) 0.0181(15) Uani 1 1 d .
H18A H 0.6959 0.6053 0.4602 0.022 Uiso 1 1 calc R
H18B H 0.7048 0.4959 0.3913 0.022 Uiso 1 1 calc R
C19 C 0.8854(7) 0.5589(8) 0.4022(5) 0.0203(16) Uani 1 1 d .
H19A H 0.9236 0.5297 0.344 0.024 Uiso 1 1 calc R
H19B H 0.914 0.4909 0.4499 0.024 Uiso 1 1 calc R
C20 C 0.9343(8) 0.6882(9) 0.4192(6) 0.0258(18) Uani 1 1 d .
H20A H 0.9014 0.7136 0.4794 0.031 Uiso 1 1 calc R
H20B H 1.0301 0.6743 0.4179 0.031 Uiso 1 1 calc R
C21 C 0.8880(8) 0.7992(8) 0.3473(6) 0.0269(18) Uani 1 1 d .
H21A H 0.9264 0.7772 0.2875 0.032 Uiso 1 1 calc R
H21B H 0.9173 0.8804 0.3609 0.032 Uiso 1 1 calc R
C22 C 0.7363(7) 0.8194(8) 0.3464(5) 0.0203(16) Uani 1 1 d .
H22A H 0.7076 0.8899 0.3004 0.024 Uiso 1 1 calc R
H22B H 0.698 0.845 0.4055 0.024 Uiso 1 1 calc R
C23 C 0.4210(7) 0.8131(7) 0.3984(5) 0.0145(14) Uani 1 1 d .
H23 H 0.4509 0.8999 0.3922 0.017 Uiso 1 1 calc R
C24 C 0.4510(8) 0.7503(8) 0.4941(5) 0.0202(16) Uani 1 1 d .
H24A H 0.5449 0.7444 0.502 0.024 Uiso 1 1 calc R
H24B H 0.4287 0.6613 0.5007 0.024 Uiso 1 1 calc R
C25 C 0.3739(8) 0.8297(8) 0.5682(5) 0.0230(17) Uani 1 1 d .
H25A H 0.3907 0.7832 0.6277 0.028 Uiso 1 1 calc R
H25B H 0.4046 0.9148 0.5668 0.028 Uiso 1 1 calc R
C26 C 0.2271(8) 0.8510(9) 0.5556(5) 0.0273(18) Uani 1 1 d .
H26A H 0.1819 0.9061 0.6016 0.033 Uiso 1 1 calc R
H26B H 0.1943 0.7666 0.5636 0.033 Uiso 1 1 calc R
C27 C 0.1974(8) 0.9168(8) 0.4611(5) 0.0264(18) Uani 1 1 d .
H27A H 0.2235 1.0044 0.4551 0.032 Uiso 1 1 calc R
H27B H 0.1031 0.9266 0.4537 0.032 Uiso 1 1 calc R
C28 C 0.2707(7) 0.8361(8) 0.3860(5) 0.0210(16) Uani 1 1 d .
H28A H 0.2534 0.8826 0.3267 0.025 Uiso 1 1 calc R
H28B H 0.2387 0.7516 0.3882 0.025 Uiso 1 1 calc R
H1 H 0.455(7) 0.510(8) 0.373(5) 0.014(19) Uiso 1 1 d .
H3 H 0.803(12) 0.377(13) 0.254(9) 0.07(4) Uiso 1 1 d .

loop_
_atom_site_aniso_label
_atom_site_aniso_U_11
_atom_site_aniso_U_22
_atom_site_aniso_U_33
_atom_site_aniso_U_23
_atom_site_aniso_U_13
_atom_site_aniso_U_12
W1 0.02093(17) 0.01400(16) 0.00967(14) -0.00196(11) -0.00187(11) 0.00119(12)
W2 0.01218(15) 0.01401(15) 0.01209(14) -0.00243(11) -0.00186(10) -0.00061(11)
Si 0.0169(10) 0.0202(11) 0.0241(11) -0.0031(9) 0.0021(8) 0.0016(8)
P1 0.0121(8) 0.0159(9) 0.0107(8) -0.0033(7) -0.0006(6) -0.0009(7)
N1 0.020(3) 0.017(3) 0.012(3) -0.005(2) -0.003(2) 0.000(3)
N2 0.020(3) 0.024(4) 0.024(3) -0.005(3) -0.001(3) 0.004(3)
O1 0.024(3) 0.033(4) 0.037(3) 0.003(3) -0.011(3) 0.003(3)
O2 0.058(4) 0.017(3) 0.019(3) -0.008(2) 0.002(3) -0.006(3)
C1 0.031(5) 0.017(4) 0.018(4) -0.003(3) -0.004(3) -0.003(3)
C2 0.022(4) 0.023(4) 0.018(4) 0.003(3) -0.003(3) -0.002(3)
C3 0.023(4) 0.028(5) 0.025(4) -0.008(4) -0.003(3) -0.001(3)
C4 0.021(4) 0.034(5) 0.045(5) -0.001(4) -0.008(4) 0.004(4)
C5 0.032(5) 0.032(5) 0.044(5) -0.014(4) -0.003(4) -0.006(4)
C6 0.044(6) 0.050(7) 0.040(6) 0.005(5) 0.010(5) -0.006(5)
C7 0.038(5) 0.025(4) 0.010(3) -0.008(3) -0.002(3) -0.005(4)
C8 0.027(4) 0.019(4) 0.013(3) -0.006(3) 0.004(3) 0.004(3)
C9 0.026(4) 0.032(5) 0.020(4) -0.007(3) 0.006(3) 0.005(4)
C10 0.032(5) 0.029(5) 0.019(4) -0.009(3) 0.010(3) -0.007(4)
C11 0.045(5) 0.022(4) 0.013(4) 0.000(3) 0.002(3) -0.001(4)
C12 0.017(4) 0.016(4) 0.022(4) -0.002(3) -0.002(3) -0.001(3)
C13 0.015(4) 0.031(4) 0.016(3) -0.007(3) 0.002(3) -0.008(3)
C14 0.018(4) 0.023(4) 0.025(4) -0.004(3) -0.003(3) -0.006(3)
C15 0.013(4) 0.025(4) 0.027(4) -0.009(3) -0.004(3) -0.005(3)
C16 0.019(4) 0.030(4) 0.017(4) -0.002(3) -0.006(3) -0.009(3)
C18 0.017(4) 0.017(4) 0.020(4) -0.003(3) 0.000(3) -0.001(3)
C19 0.013(4) 0.025(4) 0.022(4) -0.001(3) -0.005(3) 0.001(3)
C20 0.014(4) 0.035(5) 0.031(4) -0.009(4) -0.005(3) -0.007(3)
C21 0.018(4) 0.026(4) 0.038(5) -0.003(4) -0.002(3) -0.007(3)
C22 0.016(4) 0.019(4) 0.026(4) -0.002(3) 0.001(3) -0.003(3)
C23 0.014(3) 0.018(4) 0.013(3) -0.006(3) 0.001(3) -0.004(3)
C24 0.024(4) 0.022(4) 0.013(3) -0.004(3) 0.001(3) 0.003(3)
C25 0.031(4) 0.027(4) 0.009(3) -0.006(3) -0.002(3) 0.003(3)
C26 0.027(4) 0.030(5) 0.023(4) -0.007(3) 0.007(3) 0.003(4)
C27 0.026(4) 0.028(5) 0.023(4) -0.007(3) -0.001(3) 0.004(3)
C28 0.019(4) 0.027(4) 0.017(4) -0.008(3) -0.005(3) 0.002(3)

loop_
_atom_type_symbol
_atom_type_description
_atom_type_scat_dispersion_real
_atom_type_scat_dispersion_imag
_atom_type_scat_source
C C 0.0033 0.0016 'International Tables Vol C Tables 4.2.6.8 and 6.1.1.4'
H H 0 0 'International Tables Vol C Tables 4.2.6.8 and 6.1.1.4'
N N 0.0061 0.0033 'International Tables Vol C Tables 4.2.6.8 and 6.1.1.4'
O O 0.0106 0.006 'International Tables Vol C Tables 4.2.6.8 and 6.1.1.4'
P P 0.1023 0.0942 'International Tables Vol C Tables 4.2.6.8 and 6.1.1.4'
Si Si 0.0817 0.0704 'International Tables Vol C Tables 4.2.6.8 and 6.1.1.4'
W W -0.849 6.8722 'International Tables Vol C Tables 4.2.6.8 and 6.1.1.4'

loop_
_geom_angle_atom_site_label_1
_geom_angle_atom_site_label_2
_geom_angle_atom_site_label_3
_geom_angle
C1 W1 C2 83.5(3)
C1 W1 C11 101.6(3)
C2 W1 C11 98.6(3)
C1 W1 C10 135.0(3)
C2 W1 C10 91.8(3)
C11 W1 C10 34.8(3)
C1 W1 C7 92.6(3)
C2 W1 C7 131.9(3)
C11 W1 C7 35.3(3)
C10 W1 C7 58.4(3)
C1 W1 C8 118.1(3)
C2 W1 C8 149.3(3)
C11 W1 C8 57.8(3)
C10 W1 C8 57.6(3)
C7 W1 C8 35.0(3)
C1 W1 P1 102.8(2)
C2 W1 P1 77.0(2)
C11 W1 P1 154.5(2)
C10 W1 P1 119.7(2)
C7 W1 P1 149.2(2)
C8 W1 P1 115.13(19)
C1 W1 C9 150.1(3)
C2 W1 C9 118.9(3)
C11 W1 C9 58.1(3)
C10 W1 C9 35.4(3)
C7 W1 C9 57.9(3)
C8 W1 C9 33.8(3)
P1 W1 C9 101.6(2)
C1 W1 W2 87.0(2)
C2 W1 W2 124.2(2)
C11 W1 W2 137.2(2)
C10 W1 W2 130.0(2)
C7 W1 W2 103.4(2)
C8 W1 W2 80.98(19)
P1 W1 W2 51.97(4)
C9 W1 W2 94.7(2)
N1 W2 C14 100.4(3)
N1 W2 C15 92.0(3)
C14 W2 C15 34.9(3)
N1 W2 C16 116.6(3)
C14 W2 C16 58.2(3)
C15 W2 C16 34.6(3)
N1 W2 C13 134.8(3)
C14 W2 C13 35.3(3)
C15 W2 C13 57.3(3)
C16 W2 C13 57.0(3)
N1 W2 P1 98.3(2)
C14 W2 P1 151.43(19)
C15 W2 P1 163.9(2)
C16 W2 P1 129.4(2)
C13 W2 P1 120.04(19)
N1 W2 C12 148.5(3)
C14 W2 C12 57.7(3)
C15 W2 C12 56.9(3)
C16 W2 C12 34.2(3)
C13 W2 C12 33.6(3)
P1 W2 C12 111.19(18)
N1 W2 W1 96.5(2)
C14 W2 W1 146.0(2)
C15 W2 W1 115.8(2)
C16 W2 W1 87.80(19)
C13 W2 W1 125.5(2)
P1 W2 W1 50.93(4)
C12 W2 W1 93.78(18)
N1 W2 H1 97(3)
C14 W2 H1 87(3)
C15 W2 H1 122(3)
C16 W2 H1 134(3)
C13 W2 H1 78(3)
P1 W2 H1 69(3)
C12 W2 H1 104(3)
W1 W2 H1 120(3)
C6 Si C5 110.8(5)
C6 Si C4 110.7(5)
C5 Si C4 112.8(4)
C6 Si C3 106.7(5)
C5 Si C3 108.8(4)
C4 Si C3 106.8(4)
C17 P1 C23 108.7(3)
C17 P1 W1 112.8(2)
C23 P1 W1 122.7(2)
C17 P1 W2 111.0(2)
C23 P1 W2 121.5(2)
W1 P1 W2 77.10(5)
N2 N1 W2 160.0(5)
C3 N2 N1 120.1(7)
O1 C1 W1 175.0(7)
O2 C2 W1 178.8(7)
N2 C3 Si 120.6(6)
N2 C3 H3 107(9)
Si C3 H3 132(9)
Si C4 H4A 109.5
Si C4 H4B 109.5
H4A C4 H4B 109.5
Si C4 H4C 109.5
H4A C4 H4C 109.5
H4B C4 H4C 109.5
Si C5 H5A 109.5
Si C5 H5B 109.5
H5A C5 H5B 109.5
Si C5 H5C 109.5
H5A C5 H5C 109.5
H5B C5 H5C 109.5
Si C6 H6A 109.5
Si C6 H6B 109.5
H6A C6 H6B 109.5
Si C6 H6C 109.5
H6A C6 H6C 109.5
H6B C6 H6C 109.5
C11 C7 C8 106.5(7)
C11 C7 W1 71.2(4)
C8 C7 W1 73.8(4)
C11 C7 H7 126.7
C8 C7 H7 126.7
W1 C7 H7 120.1
C9 C8 C7 109.4(7)
C9 C8 W1 73.3(4)
C7 C8 W1 71.1(4)
C9 C8 H8 125.3
C7 C8 H8 125.3
W1 C8 H8 121.9
C8 C9 C10 107.4(7)
C8 C9 W1 72.9(4)
C10 C9 W1 70.5(4)
C8 C9 H9 126.3
C10 C9 H9 126.3
W1 C9 H9 122
C11 C10 C9 107.6(7)
C11 C10 W1 71.7(5)
C9 C10 W1 74.1(5)
C11 C10 H10 126.2
C9 C10 H10 126.2
W1 C10 H10 119.8
C10 C11 C7 109.2(8)
C10 C11 W1 73.5(5)
C7 C11 W1 73.6(4)
C10 C11 H11 125.4
C7 C11 H11 125.4
W1 C11 H11 119.3
C13 C12 C16 108.4(7)
C13 C12 W2 72.3(4)
C16 C12 W2 70.9(4)
C13 C12 H12 125.8
C16 C12 H12 125.8
W2 C12 H12 122.6
C12 C13 C14 108.4(7)
C12 C13 W2 74.1(4)
C14 C13 W2 70.3(4)
C12 C13 H13 125.8
C14 C13 H13 125.8
W2 C13 H13 121.5
C15 C14 C13 106.3(7)
C15 C14 W2 73.3(4)
C13 C14 W2 74.4(4)
C15 C14 H14 126.8
C13 C14 H14 126.8
W2 C14 H14 117.7
C16 C15 C14 108.8(7)
C16 C15 W2 72.9(4)
C14 C15 W2 71.8(4)
C16 C15 H15 125.6
C14 C15 H15 125.6
W2 C15 H15 121.4
C15 C16 C12 107.9(7)
C15 C16 W2 72.5(4)
C12 C16 W2 74.9(4)
C15 C16 H16 126.1
C12 C16 H16 126.1
W2 C16 H16 118.5
C18 C17 C22 106.6(6)
C18 C17 P1 117.9(5)
C22 C17 P1 110.5(5)
C18 C17 H17 107.1
C22 C17 H17 107.1
P1 C17 H17 107.1
C19 C18 C17 110.4(6)
C19 C18 H18A 109.6
C17 C18 H18A 109.6
C19 C18 H18B 109.6
C17 C18 H18B 109.6
H18A C18 H18B 108.1
C18 C19 C20 110.6(6)
C18 C19 H19A 109.5
C20 C19 H19A 109.5
C18 C19 H19B 109.5
C20 C19 H19B 109.5
H19A C19 H19B 108.1
C21 C20 C19 111.3(6)
C21 C20 H20A 109.4
C19 C20 H20A 109.4
C21 C20 H20B 109.4
C19 C20 H20B 109.4
H20A C20 H20B 108
C20 C21 C22 110.0(6)
C20 C21 H21A 109.7
C22 C21 H21A 109.7
C20 C21 H21B 109.7
C22 C21 H21B 109.7
H21A C21 H21B 108.2
C21 C22 C17 110.4(6)
C21 C22 H22A 109.6
C17 C22 H22A 109.6
C21 C22 H22B 109.6
C17 C22 H22B 109.6
H22A C22 H22B 108.1
C24 C23 C28 110.9(6)
C24 C23 P1 113.5(5)
C28 C23 P1 110.0(5)
C24 C23 H23 107.4
C28 C23 H23 107.4
P1 C23 H23 107.4
C23 C24 C25 111.9(6)
C23 C24 H24A 109.2
C25 C24 H24A 109.2
C23 C24 H24B 109.2
C25 C24 H24B 109.2
H24A C24 H24B 107.9
C26 C25 C24 111.8(6)
C26 C25 H25A 109.3
C24 C25 H25A 109.3
C26 C25 H25B 109.3
C24 C25 H25B 109.3
H25A C25 H25B 107.9
C25 C26 C27 110.8(7)
C25 C26 H26A 109.5
C27 C26 H26A 109.5
C25 C26 H26B 109.5
C27 C26 H26B 109.5
H26A C26 H26B 108.1
C26 C27 C28 111.4(7)
C26 C27 H27A 109.3
C28 C27 H27A 109.3
C26 C27 H27B 109.3
C28 C27 H27B 109.3
H27A C27 H27B 108
C27 C28 C23 110.7(6)
C27 C28 H28A 109.5
C23 C28 H28A 109.5
C27 C28 H28B 109.5
C23 C28 H28B 109.5
H28A C28 H28B 108.1

loop_
_geom_bond_atom_site_label_1
_geom_bond_atom_site_label_2
_geom_bond_distance
W1 C1 1.949(8)
W1 C2 1.968(8)
W1 C11 2.314(8)
W1 C10 2.337(8)
W1 C7 2.345(7)
W1 C8 2.380(7)
W1 P1 2.3821(18)
W1 C9 2.384(8)
W1 W2 2.9907(5)
W2 N1 1.759(6)
W2 C14 2.343(8)
W2 C15 2.363(7)
W2 C16 2.368(7)
W2 C13 2.397(7)
W2 P1 2.4168(18)
W2 C12 2.418(7)
W2 H1 1.64(8)
Si C6 1.851(10)
Si C5 1.853(9)
Si C4 1.853(9)
Si C3 1.889(9)
P1 C17 1.834(7)
P1 C23 1.867(7)
N1 N2 1.337(9)
N2 C3 1.281(10)
O1 C1 1.162(10)
O2 C2 1.149(10)
C3 H3 0.83(12)
C4 H4A 0.96
C4 H4B 0.96
C4 H4C 0.96
C5 H5A 0.96
C5 H5B 0.96
C5 H5C 0.96
C6 H6A 0.96
C6 H6B 0.96
C6 H6C 0.96
C7 C11 1.411(11)
C7 C8 1.422(11)
C7 H7 0.93
C8 C9 1.383(12)
C8 H8 0.93
C9 C10 1.436(12)
C9 H9 0.93
C10 C11 1.391(12)
C10 H10 0.93
C11 H11 0.93
C12 C13 1.392(11)
C12 C16 1.409(10)
C12 H12 0.93
C13 C14 1.439(11)
C13 H13 0.93
C14 C15 1.412(11)
C14 H14 0.93
C15 C16 1.408(11)
C15 H15 0.93
C16 H16 0.93
C17 C18 1.556(10)
C17 C22 1.599(10)
C17 H17 0.98
C18 C19 1.534(10)
C18 H18A 0.97
C18 H18B 0.97
C19 C20 1.535(11)
C19 H19A 0.97
C19 H19B 0.97
C20 C21 1.525(12)
C20 H20A 0.97
C20 H20B 0.97
C21 C22 1.539(10)
C21 H21A 0.97
C21 H21B 0.97
C22 H22A 0.97
C22 H22B 0.97
C23 C24 1.524(10)
C23 C28 1.544(10)
C23 H23 0.98
C24 C25 1.526(10)
C24 H24A 0.97
C24 H24B 0.97
C25 C26 1.511(11)
C25 H25A 0.97
C25 H25B 0.97
C26 C27 1.518(11)
C26 H26A 0.97
C26 H26B 0.97
C27 C28 1.529(10)
C27 H27A 0.97
C27 H27B 0.97
C28 H28A 0.97
C28 H28B 0.97
